data_1532059
loop_
_publ_author_name
'Riabov, A.B.'
'Hauback, B.C.'
'Denys, R.V.'
'Yartys', V.A.'

_publ_section_title
;
 Zr4 Al3 D2.68 and Zr3 Al2 D2.26: new Zr-containing intermetallic hydrides
 with ordered hydrogen sublattice
;
_journal_name_full 'Journal of Alloys Compd.'
_journal_page_first 91
_journal_page_last 95
_journal_volume 356
_journal_year 2003
_chemical_formula_sum 'Al3 D2.68 Zr4'
_chemical_name_systematic 'Zr4 Al3 D2.68'
_space_group_IT_number 182
_symmetry_space_group_name_Hall 'P 6c 2c'
_symmetry_space_group_name_H-M 'P 63 2 2'
_cell_angle_alpha 90
_cell_angle_beta 90
_cell_angle_gamma 120
_cell_formula_units_Z 8
_cell_length_a 11.0017
_cell_length_b 11.0017
_cell_length_c 11.1694
_cell_volume 1170.793
_citation_journal_id_ASTM JALCEU
_cod_data_source_file Riabov_JALCEU_2003_1432.cif
_cod_data_source_block D2.68Al3Zr4
_cod_original_formula_sum 'D2.68 Al3 Zr4'
_cod_database_code 1532059

loop_
_symmetry_equiv_pos_as_xyz
x,y,z
x-y,x,z+1/2
-y,x-y,z
-x,-y,z+1/2
-x+y,-x,z
y,-x+y,z+1/2
-y,-x,-z+1/2
x-y,-y,-z
x,x-y,-z+1/2
y,x,-z
-x+y,y,-z+1/2
-x,-x+y,-z

loop_
_atom_site_label
_atom_site_type_symbol
_atom_site_fract_x
_atom_site_fract_y
_atom_site_fract_z
_atom_site_occupancy
_atom_site_U_iso_or_equiv
Zr1 Zr 0 0 0.1148 1 0.0
Al2 Al 0.758 0.242 0.25 1 0.0
D1 D 0.144 0 0 1 0.0
D2 D 0.36 0 0 0.808 0.0
Al1 Al 0.257 0.743 0.25 1 0.0
Al3 Al 0.007 0.249 0.259 1 0.0
D3 D 0.366 0.511 0.001 0.883 0.0
Zr3 Zr 0.3333 0.6667 0.019 1 0.0
Zr2 Zr 0.4966 0.001 0.1256 1 0.0
Zr4 Zr 0.179 0.339 0.007 1 0.0
